data_7032799
loop_
_publ_author_name
'Basile, Madeline'
'Unruh, Daniel K.'
'Flores, Erin'
'Johns, Adam'
'Forbes, Tori Z.'

_publ_section_title
;
 Structural characterization of environmentally relevant ternary uranyl
 citrate complexes present in aqueous solutions and solid state materials.
;
_journal_issue 6
_journal_name_full 'Dalton transactions (Cambridge, England : 2003)'
_journal_page_first 2597
_journal_page_last 2605
_journal_paper_doi 10.1039/c4dt02442g
_journal_volume 44
_journal_year 2015
_chemical_formula_sum 'C32 H52 Fe2 Mg N4 O43 U2'
_chemical_formula_weight 1792.84
_chemical_name_systematic
;
 ?
;
_space_group_IT_number 2
_symmetry_cell_setting triclinic
_symmetry_Int_Tables_number 2
_symmetry_space_group_name_Hall '-P 1'
_symmetry_space_group_name_H-M 'P -1'
_atom_sites_solution_hydrogens mixed
_atom_sites_solution_primary direct
_atom_sites_solution_secondary difmap
_audit_creation_date 2013-11-14T16:30:09-00:00
_audit_creation_method 'WinGX routine CIF_UPDATE'
_cell_angle_alpha 84.120(2)
_cell_angle_beta 88.101(2)
_cell_angle_gamma 83.115(2)
_cell_formula_units_Z 1
_cell_length_a 9.2106(6)
_cell_length_b 9.8799(7)
_cell_length_c 15.1866(10)
_cell_measurement_reflns_used 9103
_cell_measurement_temperature 100(2)
_cell_measurement_theta_max 27.10
_cell_measurement_theta_min 2.23
_cell_volume 1364.49(16)
_computing_cell_refinement 'APEX2 (Bruker AXS, 2006)'
_computing_data_collection 'Collect (Nonius BV, 1997-2000)'
_computing_data_reduction 'APEX2 (Bruker AXS, 2006)'
_computing_molecular_graphics 'CrystalMaker v2.7.7'
_computing_structure_refinement 'SHELXL-2013 (Sheldrick, 2013)'
_computing_structure_solution 'SHELXL-2013 (Sheldrick, 2013)'
_diffrn_ambient_temperature 100(2)
_diffrn_measured_fraction_theta_full 0.999
_diffrn_measured_fraction_theta_max 0.996
_diffrn_measurement_device_type KappaCCD
_diffrn_measurement_method 'CCD phi and omega scans'
_diffrn_radiation_monochromator graphite
_diffrn_radiation_type MoK\a
_diffrn_radiation_wavelength 0.71073
_diffrn_reflns_av_R_equivalents 0.0245
_diffrn_reflns_Laue_measured_fraction_full 0.999
_diffrn_reflns_Laue_measured_fraction_max 0.996
_diffrn_reflns_limit_h_max 11
_diffrn_reflns_limit_h_min -11
_diffrn_reflns_limit_k_max 12
_diffrn_reflns_limit_k_min -12
_diffrn_reflns_limit_l_max 19
_diffrn_reflns_limit_l_min -19
_diffrn_reflns_number 23483
_diffrn_reflns_point_group_measured_fraction_full 0.999
_diffrn_reflns_point_group_measured_fraction_max 0.996
_diffrn_reflns_theta_full 25.242
_diffrn_reflns_theta_max 27.105
_diffrn_reflns_theta_min 1.348
_exptl_absorpt_coefficient_mu 6.568
_exptl_absorpt_correction_T_max 0.7455
_exptl_absorpt_correction_T_min 0.6154
_exptl_absorpt_correction_type multi-scan
_exptl_absorpt_process_details SADABS
_exptl_crystal_colour dark--yellow
_exptl_crystal_density_diffrn 2.182
_exptl_crystal_description blade
_exptl_crystal_F_000 864
_exptl_crystal_size_max 0.12
_exptl_crystal_size_mid 0.08
_exptl_crystal_size_min 0.06
_refine_diff_density_max 3.271
_refine_diff_density_min -1.721
_refine_diff_density_rms 0.145
_refine_ls_extinction_method none
_refine_ls_goodness_of_fit_ref 1.067
_refine_ls_hydrogen_treatment mixed
_refine_ls_matrix_type full
_refine_ls_number_parameters 391
_refine_ls_number_reflns 6002
_refine_ls_number_restraints 10
_refine_ls_restrained_S_all 1.067
_refine_ls_R_factor_all 0.0429
_refine_ls_R_factor_gt 0.0346
_refine_ls_shift/su_max 0.001
_refine_ls_shift/su_mean 0
_refine_ls_structure_factor_coef Fsqd
_refine_ls_weighting_details 'w=1/[\s^2^(Fo^2^)+(0.0326P)^2^+7.7822P] where P=(Fo^2^+2Fc^2^)/3'
_refine_ls_weighting_scheme calc
_refine_ls_wR_factor_gt 0.0795
_refine_ls_wR_factor_ref 0.0836
_reflns_number_gt 5297
_reflns_number_total 6002
_reflns_threshold_expression 'I > 2\s(I)'
_cod_data_source_file c4dt02442g2.cif
_cod_data_source_block U2Fe2-1
_cod_depositor_comments 'Adding full bibliography for 7032797--7032801.cif.'
_cod_database_code 7032799
_shelx_estimated_absorpt_t_min 0.506
_shelx_estimated_absorpt_t_max 0.694

loop_
_symmetry_equiv_pos_as_xyz
'x, y, z'
'-x, -y, -z'

loop_
_atom_site_label
_atom_site_type_symbol
_atom_site_fract_x
_atom_site_fract_y
_atom_site_fract_z
_atom_site_U_iso_or_equiv
_atom_site_adp_type
_atom_site_occupancy
_atom_site_calc_flag
_atom_site_disorder_assembly
_atom_site_disorder_group
U1 U 0.98101(2) 0.31775(2) 0.09550(2) 0.02742(7) Uani 1 d . .
Fe1 Fe 1.24040(9) 0.17535(7) 0.25732(5) 0.02437(16) Uani 1 d . .
Mg1 Mg 1 0.5 0.5 0.0267(5) Uani 1 d . .
O1 O 1.1661(5) 0.3262(4) 0.3363(2) 0.0299(8) Uani 1 d . .
O2 O 1.0540(5) 0.2912(4) 0.5021(2) 0.0306(9) Uani 1 d . .
H2E H 1.095(7) 0.285(7) 0.444(2) 0.05 Uiso 1 d . .
H2F H 0.980(6) 0.232(6) 0.513(4) 0.05 Uiso 1 d . .
O3 O 1.2216(4) 0.3184(4) 0.1571(2) 0.0258(8) Uani 1 d . .
O4 O 1.2248(4) 0.0478(4) 0.3667(3) 0.0313(9) Uani 1 d . .
O5 O 1.4394(4) 0.2322(4) 0.2619(3) 0.0317(9) Uani 1 d . .
O6 O 1.0469(4) 0.1543(4) 0.2188(2) 0.0266(8) Uani 1 d . .
O7 O 1.1004(5) 0.5332(4) 0.3765(3) 0.0354(10) Uani 1 d . .
O8 O 1.2238(5) 0.7108(4) 0.6609(3) 0.0332(9) Uani 1 d . .
H8A H 1.138(4) 0.715(7) 0.698(4) 0.05 Uiso 1 d . .
H8B H 1.308(4) 0.665(7) 0.693(4) 0.05 Uiso 1 d . .
O9 O 0.8172(5) 0.1445(4) 0.1399(3) 0.0378(10) Uani 1 d . .
O10 O 1.1454(5) -0.1195(4) 0.4516(3) 0.0382(10) Uani 1 d . .
O11 O 1.3206(5) 0.0136(4) 0.1958(3) 0.0401(10) Uani 1 d . .
O12 O 1.1184(5) 0.5127(4) 0.0321(3) 0.0369(10) Uani 1 d . .
O13 O 1.0597(5) 0.2090(4) 0.0173(3) 0.0393(10) Uani 1 d . .
O14 O 1.1969(5) 0.5060(5) 0.5595(3) 0.0442(11) Uani 1 d . .
H14C H 1.201(8) 0.575(5) 0.598(3) 0.05 Uiso 1 d . .
H14D H 1.244(3) 0.543(6) 0.5075(18) 0.05 Uiso 1 d . .
O15 O 0.9012(4) 0.4288(4) 0.1727(2) 0.0304(9) Uani 1 d . .
O16 O 1.2656(5) 0.6558(4) -0.0240(3) 0.0409(10) Uani 1 d . .
O17 O 0.7604(6) -0.0474(5) 0.2177(4) 0.0616(16) Uani 1 d . .
O18 O 1.5404(6) 0.4238(5) 0.2468(4) 0.0656(17) Uani 1 d . .
O19 O 1.3262(7) -0.1957(5) 0.1656(5) 0.086(2) Uani 1 d . .
O20A O 0.6879(18) -0.2628(16) 0.3261(11) 0.093(3) Uiso 0.5 d . .
O20B O 0.6100(18) -0.3057(16) 0.3448(11) 0.093(3) Uiso 0.5 d . .
O21A O 1.4161(13) 0.6110(13) 0.4129(8) 0.067(2) Uiso 0.5 d . .
O21B O 1.4382(13) 0.5129(13) 0.4397(8) 0.067(2) Uiso 0.5 d . .
O22 O 1.6585(12) 0.6560(11) 0.1770(7) 0.061(3) Uiso 0.5 d . .
C1 C 1.1276(6) -0.0347(5) 0.3876(3) 0.0247(11) Uani 1 d . .
C2 C 0.9977(7) 0.0236(5) 0.2357(4) 0.0302(12) Uani 1 d . .
C3 C 0.9885(6) -0.0191(6) 0.3360(3) 0.0290(12) Uani 1 d . .
H3A H 0.9178 0.0494 0.3627 0.035 Uiso 1 calc . .
H3B H 0.9471 -0.1076 0.3446 0.035 Uiso 1 calc . .
C4 C 1.2565(8) -0.0905(6) 0.1843(4) 0.0402(15) Uani 1 d . .
C5 C 1.0906(8) -0.0818(6) 0.1837(4) 0.0407(15) Uani 1 d . .
H5A H 1.0635 -0.1733 0.2059 0.049 Uiso 1 calc . .
H5B H 1.0606 -0.0641 0.1211 0.049 Uiso 1 calc . .
C6 C 0.8445(8) 0.0403(6) 0.1961(4) 0.0397(15) Uani 1 d . .
C7 C 1.4439(7) 0.3564(6) 0.2329(4) 0.0329(13) Uani 1 d . .
C8 C 1.2430(6) 0.5608(6) 0.0321(4) 0.0313(12) Uani 1 d . .
C9 C 1.3616(6) 0.4985(6) 0.0948(4) 0.0318(12) Uani 1 d . .
H9A H 1.4167 0.5722 0.1109 0.038 Uiso 1 calc . .
H9B H 1.4305 0.4336 0.0638 0.038 Uiso 1 calc . .
C10 C 1.3067(7) 0.4238(6) 0.1788(4) 0.0311(12) Uani 1 d . .
C11 C 1.1554(6) 0.4561(5) 0.3221(3) 0.0273(11) Uani 1 d . .
C12 C 1.2122(7) 0.5219(6) 0.2362(4) 0.0334(13) Uani 1 d . .
H12A H 1.2708 0.5947 0.2495 0.04 Uiso 1 calc . .
H12B H 1.1277 0.5665 0.2011 0.04 Uiso 1 calc . .
N1 N 1.4931(7) 0.9088(6) 0.4344(4) 0.0491(14) Uani 1 d . .
H1A H 1.5368 0.8301 0.4032 0.059 Uiso 1 calc . .
H1B H 1.397 0.9425 0.4081 0.059 Uiso 1 calc . .
C13 C 1.4114(7) 0.9819(8) 0.5780(4) 0.0446(16) Uani 1 d . .
H13A H 1.3127 1.0176 0.5562 0.053 Uiso 1 calc . .
H13B H 1.4022 0.9514 0.6419 0.053 Uiso 1 calc . .
C14 C 1.4717(8) 0.8629(7) 0.5293(4) 0.0437(16) Uani 1 d . .
H14A H 1.5663 0.8215 0.5548 0.052 Uiso 1 calc . .
H14B H 1.4032 0.7924 0.5357 0.052 Uiso 1 calc . .
N2A N 0.5631(12) -0.0387(11) 0.0852(7) 0.038(2) Uiso 0.5 d A 1
H2A H 0.4796 -0.0695 0.1215 0.046 Uiso 0.5 calc A 1
H2B H 0.6496 -0.0492 0.1234 0.046 Uiso 0.5 calc A 1
C15A C 0.5931(17) -0.1232(15) 0.0114(10) 0.043(3) Uiso 0.5 d A 1
H15A H 0.6082 -0.221 0.0349 0.051 Uiso 0.5 calc A 1
H15B H 0.6843 -0.1003 -0.0199 0.051 Uiso 0.5 calc A 1
C16A C 0.5295(18) 0.1017(18) 0.0525(11) 0.048(4) Uiso 0.5 d A 1
H16A H 0.6177 0.135 0.0229 0.057 Uiso 0.5 calc A 1
H16B H 0.5025 0.1564 0.1029 0.057 Uiso 0.5 calc A 1
N2B N 0.5563(9) 0.0582(10) 0.0744(6) 0.0159(17) Uiso 0.5 d B 2
H2C H 0.624 0.1149 0.0987 0.019 Uiso 0.5 calc B 2
H2D H 0.4952 0.0212 0.1239 0.019 Uiso 0.5 calc B 2
C15B C 0.5402(13) -0.1456(10) -0.0072(7) 0.019(2) Uiso 0.5 d B 2
H15C H 0.599 -0.2201 -0.036 0.023 Uiso 0.5 calc B 2
H15D H 0.479 -0.1878 0.0403 0.023 Uiso 0.5 calc B 2
C16B C 0.6420(10) -0.0572(9) 0.0326(6) 0.0152(17) Uiso 0.5 d B 2
H16C H 0.7036 -0.1146 0.0776 0.018 Uiso 0.5 calc B 2
H16D H 0.7074 -0.0201 -0.0146 0.018 Uiso 0.5 calc B 2

loop_
_atom_site_aniso_label
_atom_site_aniso_U_11
_atom_site_aniso_U_22
_atom_site_aniso_U_33
_atom_site_aniso_U_23
_atom_site_aniso_U_13
_atom_site_aniso_U_12
U1 0.04005(13) 0.02320(11) 0.01449(10) 0.00391(7) 0.00156(7) 0.00932(8)
Fe1 0.0331(4) 0.0205(4) 0.0181(3) 0.0020(3) -0.0017(3) -0.0003(3)
Mg1 0.0341(14) 0.0267(13) 0.0207(12) -0.0061(10) 0.0088(10) -0.0084(11)
O1 0.047(2) 0.0257(19) 0.0175(17) -0.0025(14) 0.0052(16) -0.0085(17)
O2 0.044(2) 0.028(2) 0.0208(18) -0.0019(15) 0.0099(17) -0.0110(17)
O3 0.039(2) 0.0196(17) 0.0176(17) -0.0002(14) 0.0046(15) 0.0001(15)
O4 0.031(2) 0.035(2) 0.028(2) 0.0128(16) -0.0122(16) -0.0135(17)
O5 0.035(2) 0.027(2) 0.031(2) 0.0084(16) -0.0043(17) -0.0033(16)
O6 0.041(2) 0.0178(17) 0.0203(17) 0.0045(14) -0.0092(16) -0.0045(16)
O7 0.055(3) 0.028(2) 0.0236(19) -0.0062(16) 0.0169(18) -0.0067(18)
O8 0.036(2) 0.038(2) 0.025(2) -0.0004(17) 0.0011(17) -0.0048(18)
O9 0.050(3) 0.029(2) 0.033(2) 0.0055(17) -0.0194(19) -0.0029(19)
O10 0.033(2) 0.043(2) 0.036(2) 0.0194(19) -0.0094(18) -0.0110(19)
O11 0.049(3) 0.024(2) 0.045(3) -0.0053(18) 0.002(2) 0.0033(18)
O12 0.041(2) 0.035(2) 0.025(2) 0.0169(17) 0.0116(17) 0.0119(18)
O13 0.047(3) 0.041(2) 0.025(2) -0.0030(17) -0.0073(18) 0.018(2)
O14 0.041(3) 0.051(3) 0.045(3) -0.022(2) 0.001(2) -0.007(2)
O15 0.041(2) 0.0239(19) 0.0220(18) 0.0059(15) 0.0090(16) 0.0014(16)
O16 0.041(2) 0.036(2) 0.039(2) 0.0141(19) -0.0010(19) 0.0059(19)
O17 0.073(4) 0.044(3) 0.070(3) 0.025(3) -0.049(3) -0.030(3)
O18 0.058(3) 0.046(3) 0.091(4) 0.030(3) -0.040(3) -0.023(3)
O19 0.088(4) 0.032(3) 0.140(6) -0.031(3) 0.069(4) -0.016(3)
C1 0.029(3) 0.021(2) 0.023(2) 0.0043(19) -0.003(2) -0.001(2)
C2 0.044(3) 0.021(3) 0.025(3) 0.006(2) -0.012(2) -0.002(2)
C3 0.033(3) 0.035(3) 0.018(2) 0.006(2) -0.004(2) -0.005(2)
C4 0.065(4) 0.023(3) 0.030(3) 0.002(2) 0.019(3) -0.005(3)
C5 0.065(4) 0.024(3) 0.032(3) -0.001(2) -0.002(3) -0.006(3)
C6 0.054(4) 0.029(3) 0.036(3) 0.002(2) -0.026(3) 0.000(3)
C7 0.039(3) 0.035(3) 0.022(3) 0.008(2) -0.006(2) -0.002(3)
C8 0.034(3) 0.035(3) 0.022(3) -0.001(2) 0.004(2) 0.006(2)
C9 0.035(3) 0.032(3) 0.024(3) 0.004(2) 0.003(2) 0.006(2)
C10 0.043(3) 0.025(3) 0.023(3) 0.002(2) 0.004(2) -0.001(2)
C11 0.037(3) 0.026(3) 0.020(2) -0.002(2) 0.005(2) -0.010(2)
C12 0.055(4) 0.024(3) 0.022(3) -0.004(2) 0.016(3) -0.007(3)
N1 0.052(4) 0.053(4) 0.039(3) -0.003(3) -0.005(3) 0.005(3)
C13 0.028(3) 0.072(5) 0.031(3) 0.008(3) 0.002(2) -0.005(3)
C14 0.057(4) 0.042(4) 0.034(3) 0.010(3) -0.017(3) -0.018(3)

loop_
_atom_type_symbol
_atom_type_description
_atom_type_scat_dispersion_real
_atom_type_scat_dispersion_imag
_atom_type_scat_source
C C 0.0033 0.0016 'International Tables Vol C Tables 4.2.6.8 and 6.1.1.4'
H H 0 0 'International Tables Vol C Tables 4.2.6.8 and 6.1.1.4'
N N 0.0061 0.0033 'International Tables Vol C Tables 4.2.6.8 and 6.1.1.4'
O O 0.0106 0.006 'International Tables Vol C Tables 4.2.6.8 and 6.1.1.4'
Mg Mg 0.0486 0.0363 'International Tables Vol C Tables 4.2.6.8 and 6.1.1.4'
Fe Fe 0.3463 0.8444 'International Tables Vol C Tables 4.2.6.8 and 6.1.1.4'
U U -9.6767 9.6646 'International Tables Vol C Tables 4.2.6.8 and 6.1.1.4'

loop_
_geom_angle_atom_site_label_1
_geom_angle_atom_site_label_2
_geom_angle_atom_site_label_3
_geom_angle
_geom_angle_site_symmetry_1
_geom_angle_site_symmetry_3
O13 U1 O15 179.12(17) . .
O13 U1 O6 93.51(16) . .
O15 U1 O6 87.37(15) . .
O13 U1 O3 89.54(17) . .
O15 U1 O3 90.86(16) . .
O6 U1 O3 62.80(12) . .
O13 U1 O9 87.34(19) . .
O15 U1 O9 93.08(16) . .
O6 U1 O9 61.79(13) . .
O3 U1 O9 124.16(12) . .
O13 U1 O12 92.63(18) . .
O15 U1 O12 86.83(15) . .
O6 U1 O12 127.46(13) . .
O3 U1 O12 65.13(12) . .
O9 U1 O12 170.70(13) . .
O13 U1 O16 92.19(18) . 2_765
O15 U1 O16 87.33(17) . 2_765
O6 U1 O16 123.28(13) . 2_765
O3 U1 O16 173.52(12) . 2_765
O9 U1 O16 62.20(13) . 2_765
O12 U1 O16 108.53(13) . 2_765
O13 U1 O12 88.72(16) . 2_765
O15 U1 O12 90.41(15) . 2_765
O6 U1 O12 173.66(13) . 2_765
O3 U1 O12 123.21(13) . 2_765
O9 U1 O12 112.44(14) . 2_765
O12 U1 O12 58.27(18) . 2_765
O16 U1 O12 50.62(14) 2_765 2_765
O13 U1 C8 90.12(17) . 2_765
O15 U1 C8 89.13(17) . 2_765
O6 U1 C8 147.87(15) . 2_765
O3 U1 C8 149.23(14) . 2_765
O9 U1 C8 86.55(15) . 2_765
O12 U1 C8 84.15(15) . 2_765
O16 U1 C8 24.60(15) 2_765 2_765
O12 U1 C8 26.04(15) 2_765 2_765
O6 Fe1 O3 80.21(15) . .
O6 Fe1 O5 162.51(15) . .
O3 Fe1 O5 82.64(16) . .
O6 Fe1 O11 89.39(18) . .
O3 Fe1 O11 100.69(16) . .
O5 Fe1 O11 90.42(18) . .
O6 Fe1 O4 93.48(15) . .
O3 Fe1 O4 169.45(17) . .
O5 Fe1 O4 103.99(15) . .
O11 Fe1 O4 87.60(18) . .
O6 Fe1 O1 93.83(16) . .
O3 Fe1 O1 86.85(14) . .
O5 Fe1 O1 88.63(17) . .
O11 Fe1 O1 172.22(17) . .
O4 Fe1 O1 85.14(16) . .
O2 Mg1 O2 180 . 2_766
O2 Mg1 O14 87.43(18) . .
O2 Mg1 O14 92.56(18) 2_766 .
O2 Mg1 O14 92.57(18) . 2_766
O2 Mg1 O14 87.44(18) 2_766 2_766
O14 Mg1 O14 180 . 2_766
O2 Mg1 O7 88.41(15) . 2_766
O2 Mg1 O7 91.59(15) 2_766 2_766
O14 Mg1 O7 90.17(18) . 2_766
O14 Mg1 O7 89.83(18) 2_766 2_766
O2 Mg1 O7 91.59(15) . .
O2 Mg1 O7 88.41(15) 2_766 .
O14 Mg1 O7 89.83(18) . .
O14 Mg1 O7 90.17(18) 2_766 .
O7 Mg1 O7 180 2_766 .
O2 Mg1 H14D 93.6(15) . .
O2 Mg1 H14D 86.4(15) 2_766 .
O14 Mg1 H14D 23.8(6) . .
O14 Mg1 H14D 156.2(6) 2_766 .
O7 Mg1 H14D 113.3(7) 2_766 .
O7 Mg1 H14D 66.7(7) . .
C11 O1 Fe1 131.4(3) . .
Mg1 O2 H2E 101(4) . .
Mg1 O2 H2F 120(4) . .
H2E O2 H2F 110(4) . .
C10 O3 Fe1 106.1(3) . .
C10 O3 U1 134.8(3) . .
Fe1 O3 U1 107.06(16) . .
C1 O4 Fe1 128.5(3) . .
C7 O5 Fe1 112.6(4) . .
C2 O6 Fe1 117.8(3) . .
C2 O6 U1 125.7(3) . .
Fe1 O6 U1 109.92(16) . .
C11 O7 Mg1 133.4(4) . .
H8A O8 H8B 111(4) . .
C6 O9 U1 126.1(4) . .
C4 O11 Fe1 127.2(4) . .
C8 O12 U1 143.4(3) . .
C8 O12 U1 94.2(3) . 2_765
U1 O12 U1 121.73(18) . 2_765
Mg1 O14 H14C 117(4) . .
Mg1 O14 H14D 94.9(15) . .
H14C O14 H14D 102(4) . .
C8 O16 U1 97.0(4) . 2_765
O10 C1 O4 119.8(5) . .
O10 C1 C3 120.5(5) . .
O4 C1 C3 119.6(4) . .
O6 C2 C5 110.9(5) . .
O6 C2 C6 105.0(4) . .
C5 C2 C6 105.7(5) . .
O6 C2 C3 110.8(4) . .
C5 C2 C3 113.8(5) . .
C6 C2 C3 110.2(5) . .
C1 C3 C2 118.0(5) . .
C1 C3 H3A 107.8 . .
C2 C3 H3A 107.8 . .
C1 C3 H3B 107.8 . .
C2 C3 H3B 107.8 . .
H3A C3 H3B 107.1 . .
O19 C4 O11 120.6(7) . .
O19 C4 C5 117.8(6) . .
O11 C4 C5 121.3(5) . .
C4 C5 C2 119.7(5) . .
C4 C5 H5A 107.4 . .
C2 C5 H5A 107.4 . .
C4 C5 H5B 107.4 . .
C2 C5 H5B 107.4 . .
H5A C5 H5B 106.9 . .
O17 C6 O9 125.4(6) . .
O17 C6 C2 119.6(5) . .
O9 C6 C2 115.0(6) . .
O18 C7 O5 125.1(5) . .
O18 C7 C10 120.2(5) . .
O5 C7 C10 114.6(5) . .
O16 C8 O12 118.1(5) . .
O16 C8 C9 120.2(5) . .
O12 C8 C9 121.6(5) . .
O16 C8 U1 58.4(3) . 2_765
O12 C8 U1 59.7(3) . 2_765
C9 C8 U1 178.0(4) . 2_765
C8 C9 C10 114.3(5) . .
C8 C9 H9A 108.7 . .
C10 C9 H9A 108.7 . .
C8 C9 H9B 108.7 . .
C10 C9 H9B 108.7 . .
H9A C9 H9B 107.6 . .
O3 C10 C9 109.7(5) . .
O3 C10 C12 109.2(5) . .
C9 C10 C12 111.7(5) . .
O3 C10 C7 109.7(4) . .
C9 C10 C7 107.7(5) . .
C12 C10 C7 108.8(5) . .
O7 C11 O1 122.9(5) . .
O7 C11 C12 117.2(5) . .
O1 C11 C12 119.9(5) . .
C11 C12 C10 115.2(5) . .
C11 C12 H12A 108.5 . .
C10 C12 H12A 108.5 . .
C11 C12 H12B 108.5 . .
C10 C12 H12B 108.5 . .
H12A C12 H12B 107.5 . .
C13 N1 C14 111.6(5) 2_876 .
C13 N1 H1A 109.3 2_876 .
C14 N1 H1A 109.3 . .
C13 N1 H1B 109.3 2_876 .
C14 N1 H1B 109.3 . .
H1A N1 H1B 108 . .
N1 C13 C14 110.8(5) 2_876 .
N1 C13 H13A 109.5 2_876 .
C14 C13 H13A 109.5 . .
N1 C13 H13B 109.5 2_876 .
C14 C13 H13B 109.5 . .
H13A C13 H13B 108.1 . .
N1 C14 C13 109.9(5) . .
N1 C14 H14A 109.7 . .
C13 C14 H14A 109.7 . .
N1 C14 H14B 109.7 . .
C13 C14 H14B 109.7 . .
H14A C14 H14B 108.2 . .
C16A N2A C15A 110.2(11) . .
C16A N2A H2A 109.6 . .
C15A N2A H2A 109.6 . .
C16A N2A H2B 109.6 . .
C15A N2A H2B 109.6 . .
H2A N2A H2B 108.1 . .
N2A C15A C16A 111.7(12) . 2_655
N2A C15A H15A 109.3 . .
C16A C15A H15A 109.3 2_655 .
N2A C15A H15B 109.3 . .
C16A C15A H15B 109.3 2_655 .
H15A C15A H15B 107.9 . .
N2A C16A C15A 112.4(13) . 2_655
N2A C16A H16A 109.1 . .
C15A C16A H16A 109.1 2_655 .
N2A C16A H16B 109.1 . .
C15A C16A H16B 109.1 2_655 .
H16A C16A H16B 107.9 . .
C16B N2B C15B 110.3(7) . 2_655
C16B N2B H2C 109.6 . .
C15B N2B H2C 109.6 2_655 .
C16B N2B H2D 109.6 . .
C15B N2B H2D 109.6 2_655 .
H2C N2B H2D 108.1 . .
N2B C15B C16B 109.7(8) 2_655 .
N2B C15B H15C 109.7 2_655 .
C16B C15B H15C 109.7 . .
N2B C15B H15D 109.7 2_655 .
C16B C15B H15D 109.7 . .
H15C C15B H15D 108.2 . .
N2B C16B C15B 110.9(7) . .
N2B C16B H16C 109.5 . .
C15B C16B H16C 109.5 . .
N2B C16B H16D 109.5 . .
C15B C16B H16D 109.5 . .
H16C C16B H16D 108 . .

loop_
_geom_bond_atom_site_label_1
_geom_bond_atom_site_label_2
_geom_bond_distance
_geom_bond_site_symmetry_2
U1 O13 1.763(4) .
U1 O15 1.770(4) .
U1 O6 2.389(3) .
U1 O3 2.435(4) .
U1 O9 2.445(4) .
U1 O12 2.522(4) .
U1 O16 2.524(4) 2_765
U1 O12 2.546(4) 2_765
Fe1 O6 1.935(4) .
Fe1 O3 1.966(3) .
Fe1 O5 1.985(4) .
Fe1 O11 1.987(4) .
Fe1 O4 1.991(4) .
Fe1 O1 2.048(4) .
Mg1 O2 2.060(4) .
Mg1 O14 2.063(5) .
Mg1 O7 2.076(4) .
Mg1 H14D 2.34(2) .
O1 C11 1.272(6) .
O2 H2E 0.95(2) .
O3 C10 1.446(7) .
O4 C1 1.292(6) .
O5 C7 1.265(7) .
O6 C2 1.415(6) .
O7 C11 1.237(6) .
O8 H8A 0.96(5) .
O9 C6 1.274(7) .
O10 C1 1.219(6) .
O11 C4 1.275(8) .
O12 C8 1.294(7) .
O14 H14D 0.949(19) .
O16 C8 1.233(7) .
O17 C6 1.243(8) .
O18 C7 1.209(8) .
O19 C4 1.209(8) .
O20A O20B 0.900(18) .
O21A O21B 1.011(15) .
C1 C3 1.508(7) .
C2 C5 1.533(8) .
C2 C6 1.536(8) .
C2 C3 1.540(7) .
C3 H3A 0.99 .
C3 H3B 0.99 .
C4 C5 1.521(10) .
C5 H5A 0.99 .
C5 H5B 0.99 .
C7 C10 1.572(8) .
C8 C9 1.506(8) .
C9 C10 1.510(7) .
C9 H9A 0.99 .
C9 H9B 0.99 .
C10 C12 1.542(8) .
C11 C12 1.504(7) .
C12 H12A 0.99 .
C12 H12B 0.99 .
N1 C13 1.466(9) 2_876
N1 C14 1.480(8) .
N1 H1A 0.99 .
N1 H1B 0.99 .
C13 C14 1.494(10) .
C13 H13A 0.99 .
C13 H13B 0.99 .
C14 H14A 0.99 .
C14 H14B 0.99 .
N2A C16A 1.425(19) .
N2A C15A 1.465(18) .
N2A H2A 0.99 .
N2A H2B 0.99 .
C15A C16A 1.50(2) 2_655
C15A H15A 0.99 .
C15A H15B 0.99 .
C16A H16A 0.99 .
C16A H16B 0.99 .
N2B C16B 1.492(12) .
N2B C15B 1.507(13) 2_655
N2B H2C 0.99 .
N2B H2D 0.99 .
C15B C16B 1.532(13) .
C15B H15C 0.99 .
C15B H15D 0.99 .
C16B H16C 0.99 .
C16B H16D 0.99 .
